data_7055832
loop_
_publ_author_name
'Cimino, Alessandro'
'Moscatelli, Filippo'
'Ferretti, Francesco'
'Ragaini, Fabio'
'Germain, St\'ephane'
'Hannedouche, J\'er\^ome'
'Schulz, Emmanuelle'
'Luconi, Lapo'
'Rossin, Andrea'
'Giambastiani, Giuliano'

_publ_section_title
;
 Novel yttrium and zirconium catalysts featuring reduced Ar-BIANH2 ligands
 for olefin hydroamination (Ar-BIANH2 = bis-arylaminoacenaphthylene)
;
_journal_issue 12
_journal_name_full 'New J. Chem.'
_journal_page_first 10285
_journal_paper_doi 10.1039/C6NJ02199A
_journal_volume 40
_journal_year 2016
_chemical_absolute_configuration unk
_chemical_compound_source 'synthesis as described'
_chemical_formula_moiety 'C42 H59 N5 Zr1'
_chemical_formula_sum 'C42 H59 N5 Zr'
_chemical_formula_weight 725.16
_chemical_name_systematic Zr(L)(NMe2)2(NHMe2)
_chemical_properties_physical 'Air-sensitive, Moisture-sensitive, Hygroscopic'
_space_group_IT_number 19
_symmetry_cell_setting orthorhombic
_symmetry_Int_Tables_number 19
_symmetry_space_group_name_Hall 'P 2ac 2ab'
_symmetry_space_group_name_H-M 'P 21 21 21'
_atom_sites_solution_hydrogens geom
_atom_sites_solution_primary direct
_atom_sites_solution_secondary difmap
_audit_creation_date 2014-04-08T10:37:21-00:00
_audit_creation_method 'WinGX routine CIF_UPDATE'
_audit_update_record
;
2015-10-14 deposited with the CCDC.
2016-10-21 downloaded from the CCDC.
;
_cell_angle_alpha 90
_cell_angle_beta 90
_cell_angle_gamma 90
_cell_formula_units_Z 4
_cell_length_a 12.478(2)
_cell_length_b 14.351(2)
_cell_length_c 21.722(3)
_cell_measurement_reflns_used 6696
_cell_measurement_temperature 100(2)
_cell_measurement_theta_max 72.154
_cell_measurement_theta_min 4.682
_cell_measurement_wavelength 1.5418
_cell_volume 3889.8(10)
_computing_cell_refinement
;
        CrysAlisPro, Agilent Technologies,
        Version 1.171.36.28 (release 01-02-2013 CrysAlis171 .NET)
        (compiled Feb  1 2013,16:14:44)
;
_computing_data_collection
;
        CrysAlisPro, Agilent Technologies,
        Version 1.171.36.28 (release 01-02-2013 CrysAlis171 .NET)
        (compiled Feb  1 2013,16:14:44)
;
_computing_data_reduction
;
        CrysAlisPro, Agilent Technologies,
        Version 1.171.36.28 (release 01-02-2013 CrysAlis171 .NET)
        (compiled Feb  1 2013,16:14:44)
;
_computing_molecular_graphics 'Ortep-3 for Windows (Farrugia, 1997)'
_computing_publication_material 'WinGX publication routines (Farrugia, 1999)'
_computing_structure_refinement 'SHELXL-97 (Sheldrick, 1997)'
_computing_structure_solution 'SHELXS-97 (Sheldrick, 1990)'
_diffrn_ambient_temperature 100(2)
_diffrn_detector_area_resol_mean 8.1241
_diffrn_measured_fraction_theta_full 0.972
_diffrn_measured_fraction_theta_max 0.972
_diffrn_measurement_device_type 'Xcalibur, Onyx'
_diffrn_measurement_method '\w scans'
_diffrn_orient_matrix_UB_11 0.0564158
_diffrn_orient_matrix_UB_12 -0.0864589
_diffrn_orient_matrix_UB_13 0.0267445
_diffrn_orient_matrix_UB_21 -0.1097352
_diffrn_orient_matrix_UB_22 -0.0439016
_diffrn_orient_matrix_UB_23 0.014469
_diffrn_orient_matrix_UB_31 -0.0011038
_diffrn_orient_matrix_UB_32 -0.0461646
_diffrn_orient_matrix_UB_33 -0.0640801
_diffrn_radiation_monochromator graphite
_diffrn_radiation_probe x-ray
_diffrn_radiation_type CuK\a
_diffrn_radiation_wavelength 1.5418
_diffrn_reflns_av_R_equivalents 0.0684
_diffrn_reflns_av_unetI/netI 0.0786
_diffrn_reflns_limit_h_max 15
_diffrn_reflns_limit_h_min -12
_diffrn_reflns_limit_k_max 15
_diffrn_reflns_limit_k_min -17
_diffrn_reflns_limit_l_max 17
_diffrn_reflns_limit_l_min -26
_diffrn_reflns_number 14133
_diffrn_reflns_theta_full 72.39
_diffrn_reflns_theta_max 72.39
_diffrn_reflns_theta_min 4.07
_exptl_absorpt_coefficient_mu 2.569
_exptl_absorpt_correction_T_max 1
_exptl_absorpt_correction_T_min 0.51433
_exptl_absorpt_correction_type multi-scan
_exptl_absorpt_process_details
;
        CrysAlisPro, Agilent Technologies,
        Version 1.171.36.28 (release 01-02-2013 CrysAlis171 .NET)
        (compiled Feb  1 2013,16:14:44)
        Empirical absorption correction using spherical harmonics,
 implemented in SCALE3 ABSPACK scaling algorithm.
;
_exptl_crystal_colour orange
_exptl_crystal_density_diffrn 1.238
_exptl_crystal_density_method 'not measured'
_exptl_crystal_description prism
_exptl_crystal_F_000 1544
_exptl_crystal_recrystallization_method 'Re-crystallisation from solvent: '
_exptl_crystal_size_max 0.02
_exptl_crystal_size_mid 0.01
_exptl_crystal_size_min 0.01
_refine_diff_density_max 0.753
_refine_diff_density_min -0.645
_refine_diff_density_rms 0.089
_refine_ls_abs_structure_details 'Flack H D (1983), Acta Cryst. A39, 876-881'
_refine_ls_abs_structure_Flack -0.053(18)
_refine_ls_extinction_method none
_refine_ls_goodness_of_fit_ref 1.113
_refine_ls_hydrogen_treatment mixed
_refine_ls_matrix_type full
_refine_ls_number_parameters 450
_refine_ls_number_reflns 6478
_refine_ls_number_restraints 0
_refine_ls_restrained_S_all 1.113
_refine_ls_R_factor_all 0.06
_refine_ls_R_factor_gt 0.044
_refine_ls_shift/su_max 0.001
_refine_ls_shift/su_mean 0
_refine_ls_structure_factor_coef Fsqd
_refine_ls_weighting_details 'calc w=1/[\s^2^(Fo^2^)+(0.0000P)^2^+10.1827P] where P=(Fo^2^+2Fc^2^)/3'
_refine_ls_weighting_scheme calc
_refine_ls_wR_factor_gt 0.09
_refine_ls_wR_factor_ref 0.1191
_reflns_number_gt 5600
_reflns_number_total 6478
_reflns_threshold_expression >2sigma(I)
_cod_data_source_file c6nj02199a2.cif
_cod_data_source_block gg206
_cod_depositor_comments 'Adding full bibliography for 7055832.cif.'
_cod_original_cell_volume 3890(10)
_cod_database_code 7055832

loop_
_symmetry_equiv_pos_as_xyz
'x, y, z'
'-x+1/2, -y, z+1/2'
'x+1/2, -y+1/2, -z'
'-x, y+1/2, -z+1/2'

loop_
_atom_site_label
_atom_site_type_symbol
_atom_site_fract_x
_atom_site_fract_y
_atom_site_fract_z
_atom_site_U_iso_or_equiv
_atom_site_adp_type
_atom_site_occupancy
_atom_site_symmetry_multiplicity
_atom_site_calc_flag
_atom_site_refinement_flags
C1 C 0.9071(5) 0.9770(4) 0.7798(3) 0.0229(13) Uani 1 1 d .
C2 C 0.9725(5) 0.9704(4) 0.8318(2) 0.0187(12) Uani 1 1 d .
C3 C 1.0846(4) 0.9611(5) 0.8096(3) 0.0239(12) Uani 1 1 d .
C4 C 1.1836(5) 0.9459(4) 0.8361(3) 0.0301(15) Uani 1 1 d .
H4 H 1.1908 0.9387 0.8794 0.036 Uiso 1 1 calc R
C5 C 1.2734(6) 0.9414(4) 0.7972(3) 0.0425(18) Uani 1 1 d .
H5 H 1.3415 0.9314 0.8155 0.051 Uiso 1 1 calc R
C6 C 1.2689(6) 0.9505(5) 0.7345(3) 0.0418(16) Uani 1 1 d .
H6 H 1.3324 0.9478 0.7104 0.05 Uiso 1 1 calc R
C7 C 1.1461(5) 0.9722(5) 0.6424(3) 0.0341(15) Uani 1 1 d .
H7 H 1.2037 0.9719 0.6138 0.041 Uiso 1 1 calc R
C8 C 1.0431(6) 0.9805(4) 0.6216(3) 0.0373(16) Uani 1 1 d .
H8 H 1.031 0.9854 0.5786 0.045 Uiso 1 1 calc R
C9 C 0.9529(5) 0.9821(4) 0.6622(3) 0.0263(15) Uani 1 1 d .
H9 H 0.882 0.9861 0.6465 0.032 Uiso 1 1 calc R
C10 C 0.9718(5) 0.9776(4) 0.7253(3) 0.0247(13) Uani 1 1 d .
C11 C 1.0804(5) 0.9676(5) 0.7445(3) 0.0249(13) Uani 1 1 d .
C12 C 1.1675(5) 0.9641(5) 0.7060(3) 0.0306(14) Uani 1 1 d .
C13 C 0.7258(5) 0.9504(4) 0.7434(2) 0.0211(12) Uani 1 1 d .
C14 C 0.7227(6) 0.8529(4) 0.7322(2) 0.0291(14) Uani 1 1 d .
C15 C 0.6551(6) 0.8192(5) 0.6873(3) 0.0357(17) Uani 1 1 d .
H15 H 0.6531 0.7542 0.6791 0.043 Uiso 1 1 calc R
C16 C 0.5908(5) 0.8780(5) 0.6544(3) 0.0362(17) Uani 1 1 d .
H16 H 0.5443 0.8536 0.6238 0.043 Uiso 1 1 calc R
C17 C 0.5929(5) 0.9741(6) 0.6657(3) 0.0395(19) Uani 1 1 d .
H17 H 0.5469 1.0139 0.6428 0.047 Uiso 1 1 calc R
C18 C 0.6597(5) 1.0118(5) 0.7090(3) 0.0284(15) Uani 1 1 d .
C19 C 0.6608(6) 1.1158(5) 0.7209(3) 0.0331(16) Uani 1 1 d .
H19 H 0.6946 1.1255 0.7621 0.04 Uiso 1 1 calc R
C20 C 0.5530(9) 1.1586(8) 0.7233(7) 0.121(6) Uani 1 1 d .
H20A H 0.5597 1.225 0.733 0.181 Uiso 1 1 calc R
H20B H 0.5102 1.1278 0.7552 0.181 Uiso 1 1 calc R
H20C H 0.5177 1.1514 0.6833 0.181 Uiso 1 1 calc R
C21 C 0.7289(13) 1.1664(6) 0.6745(5) 0.119(6) Uani 1 1 d .
H21A H 0.6986 1.1577 0.6332 0.178 Uiso 1 1 calc R
H21B H 0.8019 1.1413 0.6755 0.178 Uiso 1 1 calc R
H21C H 0.7305 1.2329 0.6845 0.178 Uiso 1 1 calc R
C22 C 0.7915(5) 0.7852(4) 0.7694(3) 0.0265(14) Uani 1 1 d .
H22 H 0.8264 0.8215 0.8032 0.032 Uiso 1 1 calc R
C23 C 0.8797(6) 0.7416(5) 0.7309(3) 0.0367(17) Uani 1 1 d .
H23A H 0.8478 0.7032 0.6985 0.055 Uiso 1 1 calc R
H23B H 0.9251 0.7026 0.7573 0.055 Uiso 1 1 calc R
H23C H 0.9233 0.7909 0.7122 0.055 Uiso 1 1 calc R
C24 C 0.7257(6) 0.7078(4) 0.7991(3) 0.0349(15) Uani 1 1 d .
H24A H 0.6976 0.6665 0.7671 0.052 Uiso 1 1 calc R
H24B H 0.666 0.7352 0.8222 0.052 Uiso 1 1 calc R
H24C H 0.7713 0.6721 0.8273 0.052 Uiso 1 1 calc R
C25 C 0.9924(4) 0.9554(5) 0.9424(3) 0.0233(12) Uani 1 1 d .
C26 C 0.9885(6) 0.8659(4) 0.9688(3) 0.0280(15) Uani 1 1 d .
C27 C 1.0441(6) 0.8508(5) 1.0237(3) 0.0311(15) Uani 1 1 d .
H27 H 1.0413 0.7909 1.0422 0.037 Uiso 1 1 calc R
C28 C 1.1023(5) 0.9194(5) 1.0515(3) 0.0333(16) Uani 1 1 d .
H28 H 1.138 0.9076 1.0894 0.04 Uiso 1 1 calc R
C29 C 1.1088(5) 1.0058(5) 1.0244(3) 0.0319(16) Uani 1 1 d .
H29 H 1.1497 1.0534 1.0436 0.038 Uiso 1 1 calc R
C30 C 1.0562(5) 1.0247(4) 0.9689(3) 0.0253(13) Uani 1 1 d .
C31 C 1.0707(6) 1.1211(5) 0.9401(3) 0.0323(16) Uani 1 1 d .
H31 H 1.041 1.1177 0.8974 0.039 Uiso 1 1 calc R
C32 C 1.1890(6) 1.1490(5) 0.9341(3) 0.0407(18) Uani 1 1 d .
H32A H 1.2205 1.1552 0.9753 0.061 Uiso 1 1 calc R
H32B H 1.1943 1.2086 0.9124 0.061 Uiso 1 1 calc R
H32C H 1.2276 1.1009 0.911 0.061 Uiso 1 1 calc R
C33 C 1.0076(6) 1.1956(5) 0.9739(3) 0.0392(18) Uani 1 1 d .
H33A H 0.9312 1.1797 0.9731 0.059 Uiso 1 1 calc R
H33B H 1.0185 1.2559 0.9537 0.059 Uiso 1 1 calc R
H33C H 1.0323 1.1992 1.0166 0.059 Uiso 1 1 calc R
C34 C 0.9291(6) 0.7859(4) 0.9371(3) 0.0323(15) Uani 1 1 d .
H34 H 0.8684 0.8136 0.9133 0.039 Uiso 1 1 calc R
C35 C 0.8830(6) 0.7131(5) 0.9799(4) 0.0425(19) Uani 1 1 d .
H35A H 0.8347 0.6721 0.9568 0.064 Uiso 1 1 calc R
H35B H 0.8429 0.7439 1.013 0.064 Uiso 1 1 calc R
H35C H 0.9413 0.6762 0.9977 0.064 Uiso 1 1 calc R
C36 C 1.0042(6) 0.7388(5) 0.8911(4) 0.044(2) Uani 1 1 d .
H36A H 1.0683 0.7166 0.9126 0.066 Uiso 1 1 calc R
H36B H 1.025 0.7836 0.8593 0.066 Uiso 1 1 calc R
H36C H 0.9674 0.6859 0.872 0.066 Uiso 1 1 calc R
C37 C 0.5117(6) 1.0566(6) 0.8888(7) 0.121(6) Uani 1 1 d .
H37A H 0.4677 1.0466 0.852 0.182 Uiso 1 1 calc R
H37B H 0.5316 1.1225 0.8915 0.182 Uiso 1 1 calc R
H37C H 0.4709 1.0388 0.9255 0.182 Uiso 1 1 calc R
C38 C 0.5830(6) 0.9033(5) 0.8785(4) 0.0466(19) Uani 1 1 d .
H38A H 0.5349 0.8844 0.9119 0.07 Uiso 1 1 calc R
H38B H 0.6491 0.8666 0.8805 0.07 Uiso 1 1 calc R
H38C H 0.5476 0.8927 0.8388 0.07 Uiso 1 1 calc R
C39 C 0.7125(5) 1.2512(4) 0.8866(3) 0.0373(17) Uani 1 1 d .
H39A H 0.7513 1.2976 0.9111 0.056 Uiso 1 1 calc R
H39B H 0.655 1.2239 0.9116 0.056 Uiso 1 1 calc R
H39C H 0.6815 1.2812 0.8502 0.056 Uiso 1 1 calc R
C40 C 0.8708(6) 1.2158(5) 0.8286(3) 0.0339(16) Uani 1 1 d .
H40A H 0.8389 1.2477 0.7932 0.051 Uiso 1 1 calc R
H40B H 0.9166 1.1649 0.8141 0.051 Uiso 1 1 calc R
H40C H 0.9139 1.2601 0.8524 0.051 Uiso 1 1 calc R
C41 C 0.7219(7) 1.1088(5) 1.0204(3) 0.0428(19) Uani 1 1 d .
H41A H 0.6473 1.1146 1.0068 0.064 Uiso 1 1 calc R
H41B H 0.7613 1.1656 1.0097 0.064 Uiso 1 1 calc R
H41C H 0.7239 1.0997 1.0651 0.064 Uiso 1 1 calc R
C42 C 0.7257(8) 0.9414(5) 1.0133(3) 0.052(2) Uani 1 1 d .
H42A H 0.7351 0.9384 1.058 0.077 Uiso 1 1 calc R
H42B H 0.7623 0.8885 0.994 0.077 Uiso 1 1 calc R
H42C H 0.6491 0.9391 1.0034 0.077 Uiso 1 1 calc R
N1 N 0.7968(4) 0.9875(3) 0.7889(2) 0.0213(11) Uani 1 1 d .
N2 N 0.9273(4) 0.9755(3) 0.8898(2) 0.0207(11) Uani 1 1 d .
N3 N 0.6081(4) 1.0000(4) 0.8847(3) 0.0365(14) Uani 1 1 d .
N4 N 0.7861(4) 1.1782(3) 0.8674(2) 0.0238(11) Uani 1 1 d .
N5 N 0.7716(6) 1.0289(4) 0.9899(2) 0.0353(13) Uani 1 1 d .
H100 H 0.840(6) 1.027(6) 1.002(3) 0.042 Uiso 1 1 d .
Zr1 Zr 0.76721(4) 1.03900(3) 0.87943(2) 0.02067(11) Uani 1 1 d .

loop_
_atom_site_aniso_label
_atom_site_aniso_U_11
_atom_site_aniso_U_22
_atom_site_aniso_U_33
_atom_site_aniso_U_23
_atom_site_aniso_U_13
_atom_site_aniso_U_12
C1 0.027(3) 0.022(3) 0.020(3) -0.001(3) 0.004(2) 0.002(3)
C2 0.026(3) 0.017(3) 0.013(2) -0.007(3) -0.003(2) -0.008(3)
C3 0.021(3) 0.021(3) 0.029(3) -0.008(3) -0.002(2) 0.003(3)
C4 0.022(3) 0.024(4) 0.044(4) -0.004(3) 0.000(3) 0.002(3)
C5 0.016(3) 0.037(4) 0.075(5) -0.018(4) 0.000(4) 0.004(3)
C6 0.023(3) 0.030(3) 0.072(5) -0.009(4) 0.010(4) -0.007(4)
C7 0.040(4) 0.024(3) 0.038(3) -0.002(3) 0.023(3) -0.007(3)
C8 0.061(4) 0.030(4) 0.022(3) 0.003(3) 0.013(4) 0.003(3)
C9 0.038(4) 0.019(3) 0.021(3) -0.004(3) 0.006(3) 0.005(3)
C10 0.032(3) 0.014(3) 0.028(3) -0.003(3) 0.000(3) -0.001(3)
C11 0.025(3) 0.018(3) 0.032(3) -0.003(3) -0.005(2) -0.007(3)
C12 0.027(3) 0.015(3) 0.050(4) -0.010(3) 0.010(3) -0.006(3)
C13 0.018(3) 0.038(3) 0.008(2) -0.003(2) 0.008(2) -0.007(3)
C14 0.033(3) 0.039(3) 0.016(3) -0.011(3) -0.001(3) -0.010(3)
C15 0.033(4) 0.045(4) 0.029(3) -0.003(3) 0.004(3) -0.006(4)
C16 0.031(4) 0.054(5) 0.024(3) -0.011(3) -0.006(3) -0.020(4)
C17 0.027(3) 0.062(6) 0.030(3) -0.002(4) -0.003(3) 0.016(4)
C18 0.026(3) 0.042(4) 0.017(3) -0.001(3) -0.011(2) -0.007(3)
C19 0.036(4) 0.038(4) 0.025(3) 0.005(3) 0.000(3) 0.006(3)
C20 0.062(7) 0.096(9) 0.204(15) -0.076(10) -0.030(9) 0.040(7)
C21 0.231(17) 0.032(5) 0.093(7) 0.003(5) 0.100(10) 0.003(8)
C22 0.030(4) 0.021(3) 0.028(3) -0.005(3) -0.002(3) 0.001(3)
C23 0.036(4) 0.038(4) 0.036(4) -0.009(3) 0.010(3) 0.001(3)
C24 0.035(3) 0.028(3) 0.042(4) -0.008(3) 0.016(3) -0.001(3)
C25 0.022(3) 0.025(3) 0.022(3) -0.001(3) -0.012(2) 0.008(3)
C26 0.035(4) 0.026(3) 0.023(3) -0.002(3) -0.012(3) -0.002(3)
C27 0.039(4) 0.027(3) 0.027(3) 0.005(3) -0.006(3) 0.005(3)
C28 0.035(4) 0.045(4) 0.020(3) 0.004(3) -0.015(3) 0.007(3)
C29 0.034(4) 0.037(4) 0.024(3) -0.006(3) -0.014(3) 0.010(3)
C30 0.026(3) 0.023(3) 0.027(3) 0.006(3) 0.000(3) -0.002(3)
C31 0.043(4) 0.030(4) 0.023(3) 0.000(3) -0.010(3) -0.009(3)
C32 0.054(5) 0.041(4) 0.028(3) -0.007(3) -0.003(3) -0.010(4)
C33 0.043(4) 0.030(4) 0.044(4) 0.006(3) -0.007(4) -0.008(3)
C34 0.038(4) 0.026(3) 0.033(4) 0.003(3) -0.009(3) -0.003(3)
C35 0.046(5) 0.030(4) 0.051(5) 0.004(4) -0.010(4) -0.008(4)
C36 0.053(5) 0.022(3) 0.056(5) -0.008(4) -0.007(4) 0.010(3)
C37 0.031(4) 0.061(7) 0.272(18) -0.078(10) -0.021(8) 0.009(4)
C38 0.050(4) 0.034(4) 0.055(5) -0.007(4) 0.017(5) -0.014(3)
C39 0.041(4) 0.025(3) 0.046(4) 0.002(3) 0.024(4) 0.008(3)
C40 0.039(4) 0.025(3) 0.038(4) 0.008(3) 0.008(3) 0.010(3)
C41 0.057(5) 0.053(4) 0.018(3) -0.010(3) 0.010(3) 0.024(5)
C42 0.075(6) 0.049(5) 0.031(3) 0.022(3) 0.033(4) 0.011(5)
N1 0.024(3) 0.024(3) 0.016(2) -0.0064(19) -0.0044(19) 0.009(2)
N2 0.021(2) 0.018(2) 0.023(3) -0.001(2) -0.001(2) 0.004(2)
N3 0.020(3) 0.041(3) 0.049(4) -0.007(3) 0.007(3) -0.011(2)
N4 0.027(3) 0.015(2) 0.029(3) -0.001(2) 0.006(2) -0.001(2)
N5 0.050(3) 0.039(3) 0.017(2) 0.005(2) 0.004(3) 0.005(4)
Zr1 0.0243(2) 0.0192(2) 0.01843(19) -0.0015(2) 0.0007(2) 0.0010(2)

loop_
_atom_type_symbol
_atom_type_description
_atom_type_scat_dispersion_real
_atom_type_scat_dispersion_imag
_atom_type_scat_source
C C 0.0181 0.0091 'International Tables Vol C Tables 4.2.6.8 and 6.1.1.4'
H H 0 0 'International Tables Vol C Tables 4.2.6.8 and 6.1.1.4'
N N 0.0311 0.018 'International Tables Vol C Tables 4.2.6.8 and 6.1.1.4'
Zr Zr -0.1862 2.2449 'International Tables Vol C Tables 4.2.6.8 and 6.1.1.4'

loop_
_geom_angle_atom_site_label_1
_geom_angle_atom_site_label_2
_geom_angle_atom_site_label_3
_geom_angle
C2 C1 N1 117.8(5)
C2 C1 C10 109.8(5)
N1 C1 C10 132.2(5)
N2 C2 C1 119.7(5)
N2 C2 C3 133.2(5)
C1 C2 C3 107.0(5)
C4 C3 C11 117.3(5)
C4 C3 C2 136.2(6)
C11 C3 C2 106.5(5)
C3 C4 C5 118.0(6)
C3 C4 H4 121
C5 C4 H4 121
C6 C5 C4 124.2(7)
C6 C5 H5 117.9
C4 C5 H5 117.9
C5 C6 C12 118.8(6)
C5 C6 H6 120.6
C12 C6 H6 120.6
C8 C7 C12 120.5(6)
C8 C7 H7 119.8
C12 C7 H7 119.8
C7 C8 C9 122.6(6)
C7 C8 H8 118.7
C9 C8 H8 118.7
C10 C9 C8 118.2(6)
C10 C9 H9 120.9
C8 C9 H9 120.9
C9 C10 C11 117.0(6)
C9 C10 C1 135.9(6)
C11 C10 C1 107.1(5)
C12 C11 C3 125.2(6)
C12 C11 C10 125.4(6)
C3 C11 C10 109.5(5)
C11 C12 C7 116.3(6)
C11 C12 C6 116.4(6)
C7 C12 C6 127.2(6)
C18 C13 C14 120.4(5)
C18 C13 N1 119.5(5)
C14 C13 N1 120.1(6)
C15 C14 C13 118.9(6)
C15 C14 C22 119.8(6)
C13 C14 C22 121.4(5)
C16 C15 C14 120.9(7)
C16 C15 H15 119.6
C14 C15 H15 119.6
C15 C16 C17 120.4(6)
C15 C16 H16 119.8
C17 C16 H16 119.8
C18 C17 C16 121.4(7)
C18 C17 H17 119.3
C16 C17 H17 119.3
C17 C18 C13 118.1(6)
C17 C18 C19 120.8(6)
C13 C18 C19 121.1(5)
C20 C19 C21 109.7(9)
C20 C19 C18 114.0(7)
C21 C19 C18 111.4(6)
C20 C19 H19 107.1
C21 C19 H19 107.1
C18 C19 H19 107.1
C19 C20 H20A 109.5
C19 C20 H20B 109.5
H20A C20 H20B 109.5
C19 C20 H20C 109.5
H20A C20 H20C 109.5
H20B C20 H20C 109.5
C19 C21 H21A 109.5
C19 C21 H21B 109.5
H21A C21 H21B 109.5
C19 C21 H21C 109.5
H21A C21 H21C 109.5
H21B C21 H21C 109.5
C23 C22 C24 108.9(5)
C23 C22 C14 112.2(5)
C24 C22 C14 112.6(6)
C23 C22 H22 107.6
C24 C22 H22 107.6
C14 C22 H22 107.6
C22 C23 H23A 109.5
C22 C23 H23B 109.5
H23A C23 H23B 109.5
C22 C23 H23C 109.5
H23A C23 H23C 109.5
H23B C23 H23C 109.5
C22 C24 H24A 109.5
C22 C24 H24B 109.5
H24A C24 H24B 109.5
C22 C24 H24C 109.5
H24A C24 H24C 109.5
H24B C24 H24C 109.5
C30 C25 C26 120.1(5)
C30 C25 N2 120.6(6)
C26 C25 N2 119.3(6)
C27 C26 C25 118.2(6)
C27 C26 C34 120.7(6)
C25 C26 C34 121.1(5)
C28 C27 C26 122.1(6)
C28 C27 H27 118.9
C26 C27 H27 118.9
C27 C28 C29 119.4(6)
C27 C28 H28 120.3
C29 C28 H28 120.3
C28 C29 C30 121.1(6)
C28 C29 H29 119.4
C30 C29 H29 119.4
C25 C30 C29 118.9(6)
C25 C30 C31 122.8(5)
C29 C30 C31 118.2(6)
C33 C31 C30 112.2(5)
C33 C31 C32 110.9(6)
C30 C31 C32 112.6(6)
C33 C31 H31 106.9
C30 C31 H31 106.9
C32 C31 H31 106.9
C31 C32 H32A 109.5
C31 C32 H32B 109.5
H32A C32 H32B 109.5
C31 C32 H32C 109.5
H32A C32 H32C 109.5
H32B C32 H32C 109.5
C31 C33 H33A 109.5
C31 C33 H33B 109.5
H33A C33 H33B 109.5
C31 C33 H33C 109.5
H33A C33 H33C 109.5
H33B C33 H33C 109.5
C35 C34 C36 109.3(6)
C35 C34 C26 115.1(6)
C36 C34 C26 109.3(6)
C35 C34 H34 107.6
C36 C34 H34 107.6
C26 C34 H34 107.6
C34 C35 H35A 109.5
C34 C35 H35B 109.5
H35A C35 H35B 109.5
C34 C35 H35C 109.5
H35A C35 H35C 109.5
H35B C35 H35C 109.5
C34 C36 H36A 109.5
C34 C36 H36B 109.5
H36A C36 H36B 109.5
C34 C36 H36C 109.5
H36A C36 H36C 109.5
H36B C36 H36C 109.5
N3 C37 H37A 109.5
N3 C37 H37B 109.5
H37A C37 H37B 109.5
N3 C37 H37C 109.5
H37A C37 H37C 109.5
H37B C37 H37C 109.5
N3 C38 H38A 109.5
N3 C38 H38B 109.5
H38A C38 H38B 109.5
N3 C38 H38C 109.5
H38A C38 H38C 109.5
H38B C38 H38C 109.5
N4 C39 H39A 109.5
N4 C39 H39B 109.5
H39A C39 H39B 109.5
N4 C39 H39C 109.5
H39A C39 H39C 109.5
H39B C39 H39C 109.5
N4 C40 H40A 109.5
N4 C40 H40B 109.5
H40A C40 H40B 109.5
N4 C40 H40C 109.5
H40A C40 H40C 109.5
H40B C40 H40C 109.5
N5 C41 H41A 109.5
N5 C41 H41B 109.5
H41A C41 H41B 109.5
N5 C41 H41C 109.5
H41A C41 H41C 109.5
H41B C41 H41C 109.5
N5 C42 H42A 109.5
N5 C42 H42B 109.5
H42A C42 H42B 109.5
N5 C42 H42C 109.5
H42A C42 H42C 109.5
H42B C42 H42C 109.5
C1 N1 C13 118.1(5)
C1 N1 Zr1 109.8(3)
C13 N1 Zr1 131.3(4)
C2 N2 C25 119.0(5)
C2 N2 Zr1 107.3(4)
C25 N2 Zr1 132.8(4)
C38 N3 C37 111.5(6)
C38 N3 Zr1 118.0(5)
C37 N3 Zr1 130.4(5)
C39 N4 C40 111.0(5)
C39 N4 Zr1 126.7(4)
C40 N4 Zr1 121.6(4)
C41 N5 C42 110.4(5)
C41 N5 Zr1 113.3(4)
C42 N5 Zr1 112.7(4)
C41 N5 H100 107(5)
C42 N5 H100 104(5)
Zr1 N5 H100 108(4)
N4 Zr1 N3 112.7(2)
N4 Zr1 N1 101.69(18)
N3 Zr1 N1 97.1(2)
N4 Zr1 N2 108.34(19)
N3 Zr1 N2 138.8(2)
N1 Zr1 N2 78.15(18)
N4 Zr1 N5 100.7(2)
N3 Zr1 N5 87.1(3)
N1 Zr1 N5 153.5(2)
N2 Zr1 N5 81.5(2)

loop_
_geom_bond_atom_site_label_1
_geom_bond_atom_site_label_2
_geom_bond_distance
C1 C2 1.398(8)
C1 N1 1.398(7)
C1 C10 1.433(8)
C2 N2 1.383(7)
C2 C3 1.486(8)
C3 C4 1.381(8)
C3 C11 1.418(8)
C4 C5 1.404(9)
C4 H4 0.95
C5 C6 1.370(10)
C5 H5 0.95
C6 C12 1.422(9)
C6 H6 0.95
C7 C8 1.367(9)
C7 C12 1.412(9)
C7 H7 0.95
C8 C9 1.429(9)
C8 H8 0.95
C9 C10 1.393(8)
C9 H9 0.95
C10 C11 1.425(8)
C11 C12 1.371(8)
C13 C18 1.419(9)
C13 C14 1.421(9)
C13 N1 1.431(7)
C14 C15 1.378(9)
C14 C22 1.527(9)
C15 C16 1.366(10)
C15 H15 0.95
C16 C17 1.401(11)
C16 H16 0.95
C17 C18 1.369(9)
C17 H17 0.95
C18 C19 1.515(10)
C19 C20 1.479(12)
C19 C21 1.505(11)
C19 H19 1
C20 H20A 0.98
C20 H20B 0.98
C20 H20C 0.98
C21 H21A 0.98
C21 H21B 0.98
C21 H21C 0.98
C22 C23 1.518(9)
C22 C24 1.525(8)
C22 H22 1
C23 H23A 0.98
C23 H23B 0.98
C23 H23C 0.98
C24 H24A 0.98
C24 H24B 0.98
C24 H24C 0.98
C25 C30 1.398(9)
C25 C26 1.408(9)
C25 N2 1.431(7)
C26 C27 1.395(9)
C26 C34 1.530(9)
C27 C28 1.365(9)
C27 H27 0.95
C28 C29 1.375(9)
C28 H28 0.95
C29 C30 1.398(8)
C29 H29 0.95
C30 C31 1.529(9)
C31 C33 1.517(10)
C31 C32 1.534(10)
C31 H31 1
C32 H32A 0.98
C32 H32B 0.98
C32 H32C 0.98
C33 H33A 0.98
C33 H33B 0.98
C33 H33C 0.98
C34 C35 1.513(9)
C34 C36 1.526(10)
C34 H34 1
C35 H35A 0.98
C35 H35B 0.98
C35 H35C 0.98
C36 H36A 0.98
C36 H36B 0.98
C36 H36C 0.98
C37 N3 1.454(9)
C37 H37A 0.98
C37 H37B 0.98
C37 H37C 0.98
C38 N3 1.429(8)
C38 H38A 0.98
C38 H38B 0.98
C38 H38C 0.98
C39 N4 1.454(7)
C39 H39A 0.98
C39 H39B 0.98
C39 H39C 0.98
C40 N4 1.455(8)
C40 H40A 0.98
C40 H40B 0.98
C40 H40C 0.98
C41 N5 1.461(8)
C41 H41A 0.98
C41 H41B 0.98
C41 H41C 0.98
C42 N5 1.470(9)
C42 H42A 0.98
C42 H42B 0.98
C42 H42C 0.98
N1 Zr1 2.133(4)
N2 Zr1 2.207(4)
N3 Zr1 2.065(5)
N4 Zr1 2.029(4)
N5 Zr1 2.406(4)
N5 H100 0.90(7)
